data_4001613
loop_
_publ_author_name
'Zhuang, Wenjuan'
'Yuan, Daqiang'
'Liu, Dahuan'
'Zhong, Chongli'
'Li, Jian-Rong'
'Zhou, Hong-Cai'

_publ_section_title
;
 Robust Metal--Organic Framework with An Octatopic Ligand for Gas
 Adsorption and Separation: Combined Characterization by Experiments and
 Molecular Simulation
;
_journal_issue 1
_journal_name_full 'Chemistry of Materials'
_journal_page_first 18
_journal_paper_doi 10.1021/cm2008889
_journal_volume 24
_journal_year 2012
_chemical_formula_sum 'C37 H28 Cu4 O24'
_chemical_formula_weight 1110.75
_chemical_name_systematic
; 
 ? 
;
_space_group_IT_number 57
_symmetry_space_group_name_Hall '-P 2c 2b'
_symmetry_space_group_name_H-M 'P b c m'
_atom_sites_solution_hydrogens geom
_atom_sites_solution_primary direct
_atom_sites_solution_secondary difmap
_audit_creation_method SHELXL-97
_cell_angle_alpha 90.00
_cell_angle_beta 90.00
_cell_angle_gamma 90.00
_cell_formula_units_Z 4
_cell_length_a 12.2473(5)
_cell_length_b 25.914
_cell_length_c 25.9141(9)
_cell_measurement_temperature 173(2)
_cell_volume 8224.5(4)
_computing_structure_refinement 'SHELXL-97 (Sheldrick, 1997)'
_computing_structure_solution 'SHELXS-97 (Sheldrick, 1990)'
_diffrn_ambient_temperature 173(2)
_diffrn_measured_fraction_theta_full 0.963
_diffrn_measured_fraction_theta_max 0.963
_diffrn_radiation_monochromator graphite
_diffrn_radiation_source 'fine-focus sealed tube'
_diffrn_radiation_type MoK\a
_diffrn_radiation_wavelength 0.71073
_diffrn_reflns_av_R_equivalents 0.1352
_diffrn_reflns_av_sigmaI/netI 0.2020
_diffrn_reflns_limit_h_max 15
_diffrn_reflns_limit_h_min -9
_diffrn_reflns_limit_k_max 31
_diffrn_reflns_limit_k_min -28
_diffrn_reflns_limit_l_max 32
_diffrn_reflns_limit_l_min -28
_diffrn_reflns_number 35483
_diffrn_reflns_theta_full 26.42
_diffrn_reflns_theta_max 26.42
_diffrn_reflns_theta_min 2.00
_exptl_absorpt_coefficient_mu 1.067
_exptl_absorpt_correction_T_max 0.9290
_exptl_absorpt_correction_T_min 0.8826
_exptl_crystal_density_diffrn 0.897
_exptl_crystal_density_method 'not measured'
_exptl_crystal_F_000 2232
_exptl_crystal_size_max 0.12
_exptl_crystal_size_mid 0.08
_exptl_crystal_size_min 0.07
_refine_diff_density_max 0.747
_refine_diff_density_min -0.403
_refine_diff_density_rms 0.071
_refine_ls_extinction_method none
_refine_ls_goodness_of_fit_ref 0.735
_refine_ls_hydrogen_treatment mixed
_refine_ls_matrix_type full
_refine_ls_number_parameters 300
_refine_ls_number_reflns 8349
_refine_ls_number_restraints 0
_refine_ls_restrained_S_all 0.735
_refine_ls_R_factor_all 0.1198
_refine_ls_R_factor_gt 0.0508
_refine_ls_shift/su_max 0.001
_refine_ls_shift/su_mean 0.000
_refine_ls_structure_factor_coef Fsqd
_refine_ls_weighting_details 'calc w=1/[\s^2^(Fo^2^)+(0.0362P)^2^+0.0000P] where P=(Fo^2^+2Fc^2^)/3'
_refine_ls_weighting_scheme calc
_refine_ls_wR_factor_gt 0.0964
_refine_ls_wR_factor_ref 0.1066
_reflns_number_gt 3456
_reflns_number_total 8349
_reflns_threshold_expression >2sigma(I)
_cod_data_source_file cm2008889_si_002.cif
_cod_data_source_block e:\xray\wendy\091119~1\work1\1
_cod_original_cell_volume 8224.6(4)
_cod_database_code 4001613

loop_
_symmetry_equiv_pos_as_xyz
'x, y, z'
'-x, -y, z+1/2'
'x, -y+1/2, -z'
'-x, y+1/2, -z+1/2'
'-x, -y, -z'
'x, y, -z-1/2'
'-x, y-1/2, z'
'x, -y-1/2, z-1/2'

loop_
_atom_site_label
_atom_site_type_symbol
_atom_site_fract_x
_atom_site_fract_y
_atom_site_fract_z
_atom_site_U_iso_or_equiv
_atom_site_adp_type
_atom_site_occupancy
_atom_site_symmetry_multiplicity
_atom_site_calc_flag
_atom_site_refinement_flags
Cu1 Cu 1.07411(4) 0.49399(2) 0.036737(18) 0.03338(16) Uani 1 1 d .
Cu2 Cu 1.00464(6) 0.29705(3) 0.2500 0.0348(2) Uani 1 2 d S
Cu3 Cu 0.85425(5) 0.22377(3) 0.2500 0.0295(2) Uani 1 2 d S
O1 O 0.8370(2) 0.45629(12) -0.00007(10) 0.0436(8) Uani 1 1 d .
O2 O 0.9629(2) 0.44782(12) 0.06270(10) 0.0462(9) Uani 1 1 d .
O3 O 0.9170(3) 0.32680(14) 0.19778(11) 0.0626(10) Uani 1 1 d .
O4 O 0.7833(2) 0.26546(13) 0.19596(10) 0.0413(9) Uani 1 1 d .
O5 O 0.5849(3) 0.31328(13) 0.02930(10) 0.0556(9) Uani 1 1 d .
O6 O 0.3256(2) 0.27763(14) -0.06031(11) 0.0587(10) Uani 1 1 d .
O7 O 0.1246(2) 0.43912(12) -0.00899(10) 0.0414(8) Uani 1 1 d .
O8 O -0.0019(2) 0.44841(12) -0.07070(10) 0.0443(8) Uani 1 1 d .
O9 O -0.0529(2) 0.30736(12) -0.19693(9) 0.0396(8) Uani 1 1 d .
O10 O 0.0721(3) 0.24487(15) -0.19809(12) 0.0664(11) Uani 1 1 d .
O11 O 1.1908(2) 0.47439(16) 0.09775(10) 0.0715(12) Uani 1 1 d .
O12 O 1.1292(4) 0.3555(2) 0.2500 0.109(2) Uani 1 2 d S
O13 O 0.7373(4) 0.1622(2) 0.2500 0.109(2) Uani 1 2 d S
C1 C 0.8725(4) 0.43678(18) 0.04064(16) 0.0367(12) Uani 1 1 d .
C2 C 0.8086(4) 0.3936(2) 0.06434(15) 0.0438(13) Uani 1 1 d .
C3 C 0.8416(4) 0.3716(2) 0.11101(16) 0.0497(14) Uani 1 1 d .
H3 H 0.9023 0.3856 0.1290 0.060 Uiso 1 1 calc R
C4 C 0.7875(4) 0.33023(19) 0.13089(15) 0.0377(12) Uani 1 1 d .
C5 C 0.6994(3) 0.3093(2) 0.10532(16) 0.0480(14) Uani 1 1 d .
H5 H 0.6619 0.2803 0.1191 0.058 Uiso 1 1 calc R
C6 C 0.6662(3) 0.33146(19) 0.05876(15) 0.0405(13) Uani 1 1 d .
C7 C 0.7212(4) 0.3729(2) 0.03974(16) 0.0468(13) Uani 1 1 d .
H7 H 0.6977 0.3878 0.0082 0.056 Uiso 1 1 calc R
C8 C 0.8321(4) 0.3042(3) 0.17974(15) 0.0484(15) Uani 1 1 d .
C9 C 0.5309(3) 0.2680(2) 0.04503(15) 0.0470(13) Uani 1 1 d .
H9A H 0.4858 0.2750 0.0760 0.056 Uiso 1 1 calc R
H9B H 0.5847 0.2409 0.0537 0.056 Uiso 1 1 calc R
C10 C 0.4577(4) 0.2500 0.0000 0.0292(16) Uani 1 2 d S
C11 C 0.3860(3) 0.29527(19) -0.01653(15) 0.0434(13) Uani 1 1 d .
H11A H 0.3359 0.3053 0.0117 0.052 Uiso 1 1 calc R
H11B H 0.4315 0.3254 -0.0258 0.052 Uiso 1 1 calc R
C12 C 0.2421(4) 0.3064(2) -0.07741(16) 0.0435(13) Uani 1 1 d .
C13 C 0.1866(3) 0.2864(2) -0.11941(16) 0.0511(14) Uani 1 1 d .
H13 H 0.2112 0.2554 -0.1351 0.061 Uiso 1 1 calc R
C14 C 0.0948(3) 0.3116(2) -0.13875(15) 0.0400(12) Uani 1 1 d .
C15 C 0.0600(3) 0.35810(19) -0.11755(15) 0.0417(12) Uani 1 1 d .
H15 H -0.0018 0.3756 -0.1311 0.050 Uiso 1 1 calc R
C16 C 0.1185(3) 0.37861(19) -0.07543(15) 0.0380(12) Uani 1 1 d .
C17 C 0.2086(3) 0.3530(2) -0.05558(16) 0.0445(13) Uani 1 1 d .
H17 H 0.2475 0.3672 -0.0272 0.053 Uiso 1 1 calc R
C18 C 0.0343(4) 0.2860(2) -0.18098(15) 0.0400(14) Uani 1 1 d .
C19 C 0.0780(4) 0.42677(18) -0.05025(16) 0.0323(11) Uani 1 1 d .

loop_
_atom_site_aniso_label
_atom_site_aniso_U_11
_atom_site_aniso_U_22
_atom_site_aniso_U_33
_atom_site_aniso_U_23
_atom_site_aniso_U_13
_atom_site_aniso_U_12
Cu1 0.0292(3) 0.0296(4) 0.0414(3) -0.0024(3) -0.0087(2) -0.0020(3)
Cu2 0.0341(4) 0.0387(6) 0.0316(4) 0.000 0.000 -0.0099(4)
Cu3 0.0267(4) 0.0370(6) 0.0249(4) 0.000 0.000 -0.0048(4)
O1 0.048(2) 0.040(2) 0.0422(17) 0.0129(16) -0.0094(15) -0.0081(18)
O2 0.0383(18) 0.045(2) 0.0555(18) 0.0065(17) -0.0106(15) -0.0147(18)
O3 0.058(2) 0.071(3) 0.058(2) 0.0210(19) -0.0234(18) -0.017(2)
O4 0.044(2) 0.049(3) 0.0305(16) 0.0134(15) -0.0009(14) -0.0046(19)
O5 0.056(2) 0.053(3) 0.0579(19) 0.0311(18) -0.0260(17) -0.028(2)
O6 0.050(2) 0.053(3) 0.073(2) -0.0273(19) -0.0339(17) 0.024(2)
O7 0.0362(18) 0.035(2) 0.0525(18) -0.0106(16) -0.0156(15) 0.0064(17)
O8 0.0419(18) 0.040(2) 0.0510(17) -0.0138(16) -0.0111(16) 0.0091(19)
O9 0.0325(18) 0.050(2) 0.0363(16) -0.0059(15) -0.0123(14) 0.0014(18)
O10 0.064(2) 0.058(3) 0.077(2) -0.033(2) -0.0329(19) 0.033(2)
O11 0.058(2) 0.116(4) 0.0401(17) -0.0061(19) -0.0177(16) -0.009(2)
O12 0.060(4) 0.058(5) 0.209(6) 0.000 0.000 -0.043(3)
O13 0.035(3) 0.045(4) 0.247(7) 0.000 0.000 -0.013(3)
C1 0.044(3) 0.029(3) 0.037(3) -0.005(2) 0.015(2) -0.007(3)
C2 0.041(3) 0.053(4) 0.037(3) 0.013(2) -0.009(2) -0.004(3)
C3 0.040(3) 0.064(4) 0.045(3) 0.000(3) -0.014(2) -0.011(3)
C4 0.038(3) 0.036(4) 0.039(3) 0.008(2) 0.002(2) -0.010(3)
C5 0.040(3) 0.053(4) 0.052(3) 0.020(3) -0.008(2) -0.019(3)
C6 0.037(3) 0.044(4) 0.041(3) 0.012(2) -0.012(2) -0.023(3)
C7 0.044(3) 0.054(4) 0.043(3) 0.013(3) -0.006(2) -0.017(3)
C8 0.048(3) 0.076(5) 0.022(2) 0.001(3) -0.003(2) 0.018(4)
C9 0.039(3) 0.055(4) 0.047(3) 0.005(3) -0.007(2) -0.004(3)
C10 0.025(3) 0.032(5) 0.030(3) 0.004(3) 0.000 0.000
C11 0.035(3) 0.047(4) 0.048(3) -0.013(2) -0.015(2) 0.006(3)
C12 0.030(3) 0.046(4) 0.054(3) -0.007(3) -0.013(2) 0.006(3)
C13 0.046(3) 0.052(4) 0.055(3) -0.019(3) -0.014(2) 0.017(3)
C14 0.036(3) 0.043(4) 0.041(2) -0.008(2) -0.008(2) 0.010(3)
C15 0.038(3) 0.038(4) 0.049(3) -0.006(2) -0.006(2) 0.018(3)
C16 0.035(3) 0.043(4) 0.037(2) 0.001(2) -0.003(2) -0.004(3)
C17 0.038(3) 0.045(4) 0.050(3) -0.014(3) -0.017(2) 0.004(3)
C18 0.035(3) 0.056(4) 0.029(2) -0.006(2) -0.009(2) -0.013(3)
C19 0.034(3) 0.021(3) 0.042(3) -0.008(2) -0.002(2) 0.000(3)

loop_
_atom_type_symbol
_atom_type_description
_atom_type_scat_dispersion_real
_atom_type_scat_dispersion_imag
_atom_type_scat_source
C C 0.0033 0.0016 'International Tables Vol C Tables 4.2.6.8 and 6.1.1.4'
H H 0.0000 0.0000 'International Tables Vol C Tables 4.2.6.8 and 6.1.1.4'
Cu Cu 0.3201 1.2651 'International Tables Vol C Tables 4.2.6.8 and 6.1.1.4'
O O 0.0106 0.0060 'International Tables Vol C Tables 4.2.6.8 and 6.1.1.4'

loop_
_geom_angle_atom_site_label_1
_geom_angle_atom_site_label_2
_geom_angle_atom_site_label_3
_geom_angle
_geom_angle_site_symmetry_1
_geom_angle_site_symmetry_3
O2 Cu1 O1 168.14(11) . 5_765
O2 Cu1 O8 89.83(13) . 5_665
O1 Cu1 O8 88.13(13) 5_765 5_665
O2 Cu1 O7 89.04(13) . 1_655
O1 Cu1 O7 90.50(12) 5_765 1_655
O8 Cu1 O7 167.89(11) 5_665 1_655
O2 Cu1 O11 93.73(12) . .
O1 Cu1 O11 98.13(12) 5_765 .
O8 Cu1 O11 98.52(12) 5_665 .
O7 Cu1 O11 93.59(12) 1_655 .
O2 Cu1 Cu1 80.80(8) . 5_765
O1 Cu1 Cu1 87.39(8) 5_765 5_765
O8 Cu1 Cu1 85.60(9) 5_665 5_765
O7 Cu1 Cu1 82.31(8) 1_655 5_765
O11 Cu1 Cu1 173.18(11) . 5_765
O3 Cu2 O3 91.4(2) . 6_556
O3 Cu2 O10 167.94(15) . 8_666
O3 Cu2 O10 88.47(15) 6_556 8_666
O3 Cu2 O10 88.47(15) . 3_655
O3 Cu2 O10 167.93(15) 6_556 3_655
O10 Cu2 O10 89.2(2) 8_666 3_655
O3 Cu2 O12 96.63(16) . .
O3 Cu2 O12 96.63(16) 6_556 .
O10 Cu2 O12 95.37(16) 8_666 .
O10 Cu2 O12 95.37(16) 3_655 .
O3 Cu2 Cu3 84.12(11) . .
O3 Cu2 Cu3 84.11(11) 6_556 .
O10 Cu2 Cu3 83.87(10) 8_666 .
O10 Cu2 Cu3 83.87(10) 3_655 .
O12 Cu2 Cu3 178.93(17) . .
O9 Cu3 O9 89.22(16) 8_666 3_655
O9 Cu3 O4 89.01(11) 8_666 6_556
O9 Cu3 O4 168.79(14) 3_655 6_556
O9 Cu3 O4 168.79(14) 8_666 .
O9 Cu3 O4 89.01(11) 3_655 .
O4 Cu3 O4 90.58(17) 6_556 .
O9 Cu3 O13 94.66(14) 8_666 .
O9 Cu3 O13 94.66(14) 3_655 .
O4 Cu3 O13 96.51(14) 6_556 .
O4 Cu3 O13 96.51(14) . .
O9 Cu3 Cu2 83.77(9) 8_666 .
O9 Cu3 Cu2 83.77(9) 3_655 .
O4 Cu3 Cu2 85.04(10) 6_556 .
O4 Cu3 Cu2 85.04(10) . .
O13 Cu3 Cu2 177.79(15) . .
C1 O1 Cu1 119.2(3) . 5_765
C1 O2 Cu1 126.4(3) . .
C8 O3 Cu2 122.4(3) . .
C8 O4 Cu3 118.2(3) . .
C6 O5 C9 118.5(3) . .
C12 O6 C11 118.6(4) . .
C19 O7 Cu1 124.1(3) . 1_455
C19 O8 Cu1 120.7(3) . 5_665
C18 O9 Cu3 122.5(3) . 3_455
C18 O10 Cu2 125.2(3) . 3_455
O1 C1 O2 126.1(4) . .
O1 C1 C2 117.9(4) . .
O2 C1 C2 115.9(4) . .
C7 C2 C3 118.2(4) . .
C7 C2 C1 121.0(4) . .
C3 C2 C1 120.7(4) . .
C4 C3 C2 120.6(4) . .
C4 C3 H3 119.7 . .
C2 C3 H3 119.7 . .
C3 C4 C5 120.6(4) . .
C3 C4 C8 119.0(4) . .
C5 C4 C8 120.1(5) . .
C4 C5 C6 118.7(4) . .
C4 C5 H5 120.6 . .
C6 C5 H5 120.6 . .
O5 C6 C7 116.0(4) . .
O5 C6 C5 124.3(4) . .
C7 C6 C5 119.6(4) . .
C2 C7 C6 122.2(4) . .
C2 C7 H7 118.9 . .
C6 C7 H7 118.9 . .
O4 C8 O3 129.5(4) . .
O4 C8 C4 117.6(5) . .
O3 C8 C4 112.9(5) . .
O5 C9 C10 107.8(3) . .
O5 C9 H9A 110.1 . .
C10 C9 H9A 110.1 . .
O5 C9 H9B 110.1 . .
C10 C9 H9B 110.1 . .
H9A C9 H9B 108.5 . .
C11 C10 C11 109.8(5) . 3
C11 C10 C9 110.8(2) . 3
C11 C10 C9 108.3(2) 3 3
C11 C10 C9 108.3(2) . .
C11 C10 C9 110.8(2) 3 .
C9 C10 C9 109.0(5) 3 .
O6 C11 C10 105.9(3) . .
O6 C11 H11A 110.6 . .
C10 C11 H11A 110.6 . .
O6 C11 H11B 110.6 . .
C10 C11 H11B 110.6 . .
H11A C11 H11B 108.7 . .
O6 C12 C13 115.2(5) . .
O6 C12 C17 124.9(4) . .
C13 C12 C17 119.9(4) . .
C12 C13 C14 120.2(5) . .
C12 C13 H13 119.9 . .
C14 C13 H13 119.9 . .
C15 C14 C13 120.7(4) . .
C15 C14 C18 121.8(4) . .
C13 C14 C18 117.4(4) . .
C14 C15 C16 118.5(4) . .
C14 C15 H15 120.8 . .
C16 C15 H15 120.8 . .
C17 C16 C15 120.8(4) . .
C17 C16 C19 120.1(4) . .
C15 C16 C19 119.0(4) . .
C16 C17 C12 119.8(4) . .
C16 C17 H17 120.1 . .
C12 C17 H17 120.1 . .
O10 C18 O9 124.7(4) . .
O10 C18 C14 117.5(4) . .
O9 C18 C14 117.8(5) . .
O8 C19 O7 127.2(4) . .
O8 C19 C16 116.8(4) . .
O7 C19 C16 115.8(4) . .

loop_
_geom_bond_atom_site_label_1
_geom_bond_atom_site_label_2
_geom_bond_distance
_geom_bond_site_symmetry_2
Cu1 O2 1.934(3) .
Cu1 O1 1.936(3) 5_765
Cu1 O8 1.946(3) 5_665
Cu1 O7 1.951(3) 1_655
Cu1 O11 2.191(3) .
Cu1 Cu1 2.6492(9) 5_765
Cu2 O3 1.891(3) .
Cu2 O3 1.891(3) 6_556
Cu2 O10 1.916(3) 8_666
Cu2 O10 1.916(3) 3_655
Cu2 O12 2.149(5) .
Cu2 Cu3 2.6454(11) .
Cu3 O9 1.958(3) 8_666
Cu3 O9 1.958(3) 3_655
Cu3 O4 1.970(3) 6_556
Cu3 O4 1.970(3) .
Cu3 O13 2.144(5) .
O1 C1 1.248(5) .
O1 Cu1 1.936(3) 5_765
O2 C1 1.279(5) .
O3 C8 1.282(6) .
O4 C8 1.242(6) .
O5 C6 1.340(4) .
O5 C9 1.407(5) .
O6 C12 1.342(5) .
O6 C11 1.429(4) .
O7 C19 1.253(4) .
O7 Cu1 1.951(3) 1_455
O8 C19 1.246(4) .
O8 Cu1 1.946(3) 5_665
O9 C18 1.272(5) .
O9 Cu3 1.958(3) 3_455
O10 C18 1.244(5) .
O10 Cu2 1.916(3) 3_455
C1 C2 1.496(6) .
C2 C7 1.357(5) .
C2 C3 1.397(5) .
C3 C4 1.361(6) .
C3 H3 0.9500 .
C4 C5 1.378(5) .
C4 C8 1.534(6) .
C5 C6 1.397(5) .
C5 H5 0.9500 .
C6 C7 1.360(6) .
C7 H7 0.9500 .
C9 C10 1.544(5) .
C9 H9A 0.9900 .
C9 H9B 0.9900 .
C10 C11 1.527(5) .
C10 C11 1.527(5) 3
C10 C9 1.544(5) 3
C11 H11A 0.9900 .
C11 H11B 0.9900 .
C12 C13 1.384(5) .
C12 C17 1.395(6) .
C13 C14 1.393(5) .
C13 H13 0.9500 .
C14 C15 1.390(6) .
C14 C18 1.479(6) .
C15 C16 1.410(5) .
C15 H15 0.9500 .
C16 C17 1.386(5) .
C16 C19 1.493(6) .
C17 H17 0.9500 .
